data_7100643
loop_
_publ_author_name
'B.L. Tran'
'Seth M. Cohen'

_journal_name_full 'Chemical Communications'
_journal_paper_doi 10.1039/b512185j
_journal_year 2006
_chemical_formula_sum 'C45 H27 Co O6 S3'
_chemical_formula_weight 818.78
_space_group_IT_number 148
_symmetry_cell_setting rhombohedral
_symmetry_space_group_name_Hall '-R 3'
_symmetry_space_group_name_H-M 'R -3 :H'
_cell_angle_alpha 90.00
_cell_angle_beta 90.00
_cell_angle_gamma 120.00
_cell_formula_units_Z 6
_cell_length_a 14.0289(7)
_cell_length_b 14.0289(7)
_cell_length_c 30.796(3)
_cell_measurement_temperature 100(2)
_cell_volume 5249.0(6)
_diffrn_ambient_temperature 100(2)
_exptl_crystal_density_diffrn 1.554
_cod_depositor_comments
;
The following automatic conversions were performed:
'_symmetry_cell_setting' value 'Rhombohedral' changed to 'rhombohedral'
according to '/home/saulius/struct/CIF-dictionaries/cif_core.dic'
dictionary named 'cif_core.dic' version 2.4.1 from 2010-06-29.

Automatic conversion script
Id: cif_fix_enum 1527 2010-12-29 10:47:43Z saulius 
;
_cod_original_sg_symbol_H-M 'R -3'
_cod_database_code 7100643

loop_
_symmetry_equiv_pos_as_xyz
'x, y, z'
'-y, x-y, z'
'-x+y, -x, z'
'x+2/3, y+1/3, z+1/3'
'-y+2/3, x-y+1/3, z+1/3'
'-x+y+2/3, -x+1/3, z+1/3'
'x+1/3, y+2/3, z+2/3'
'-y+1/3, x-y+2/3, z+2/3'
'-x+y+1/3, -x+2/3, z+2/3'
'-x, -y, -z'
'y, -x+y, -z'
'x-y, x, -z'
'-x+2/3, -y+1/3, -z+1/3'
'y+2/3, -x+y+1/3, -z+1/3'
'x-y+2/3, x+1/3, -z+1/3'
'-x+1/3, -y+2/3, -z+2/3'
'y+1/3, -x+y+2/3, -z+2/3'
'x-y+1/3, x+2/3, -z+2/3'

loop_
_atom_site_label
_atom_site_type_symbol
_atom_site_fract_x
_atom_site_fract_y
_atom_site_fract_z
_atom_site_U_iso_or_equiv
_atom_site_adp_type
_atom_site_occupancy
_atom_site_symmetry_multiplicity
_atom_site_calc_flag
_atom_site_refinement_flags
_atom_site_disorder_assembly
_atom_site_disorder_group
Co1 Co 0.6667 0.3333 0.091345(18) 0.01495(15) Uani 1 3 d S . .
S1 S 0.57372(5) 0.39620(5) 0.053215(19) 0.01782(15) Uani 1 1 d . . .
O1 O 0.54313(13) 0.26713(13) 0.12964(5) 0.0177(4) Uani 1 1 d . . .
O2 O 0.34401(13) 0.34072(13) 0.16327(5) 0.0197(4) Uani 1 1 d . . .
C2 C 0.47868(19) 0.37106(18) 0.09242(8) 0.0171(5) Uani 1 1 d . . .
C3 C 0.39895(19) 0.40615(18) 0.09050(8) 0.0177(5) Uani 1 1 d . . .
C4 C 0.3818(2) 0.4579(2) 0.05423(8) 0.0210(5) Uani 1 1 d . . .
H4 H 0.4259 0.4722 0.0290 0.025 Uiso 1 1 calc R . .
C5 C 0.3021(2) 0.4875(2) 0.05519(9) 0.0251(6) Uani 1 1 d . . .
H5 H 0.2908 0.5213 0.0305 0.030 Uiso 1 1 calc R . .
C6 C 0.2374(2) 0.4679(2) 0.09242(9) 0.0279(6) Uani 1 1 d . . .
H6 H 0.1829 0.4893 0.0929 0.033 Uiso 1 1 calc R . .
C7 C 0.2520(2) 0.4181(2) 0.12822(9) 0.0242(6) Uani 1 1 d . . .
H7 H 0.2085 0.4052 0.1535 0.029 Uiso 1 1 calc R . .
C8 C 0.33208(19) 0.38706(19) 0.12657(8) 0.0187(5) Uani 1 1 d . . .
C9 C 0.41771(18) 0.30462(18) 0.16596(8) 0.0176(5) Uani 1 1 d . . .
C1 C 0.48115(18) 0.31181(18) 0.12950(8) 0.0168(5) Uani 1 1 d . . .
C10 C 0.42243(18) 0.26521(18) 0.20918(8) 0.0173(5) Uani 1 1 d . . .
C11 C 0.3542(2) 0.2670(2) 0.24220(8) 0.0220(5) Uani 1 1 d . . .
H11 H 0.3046 0.2928 0.2360 0.026 Uiso 1 1 calc R . .
C12 C 0.3586(2) 0.2314(2) 0.28349(8) 0.0243(6) Uani 1 1 d . . .
H12 H 0.3117 0.2326 0.3055 0.029 Uiso 1 1 calc R . .
C13 C 0.4306(2) 0.1938(2) 0.29335(8) 0.0241(6) Uani 1 1 d . . .
H13 H 0.4335 0.1698 0.3219 0.029 Uiso 1 1 calc R . .
C14 C 0.4981(2) 0.1916(2) 0.26105(8) 0.0236(5) Uani 1 1 d . . .
H14 H 0.5475 0.1657 0.2676 0.028 Uiso 1 1 calc R . .
C15 C 0.4948(2) 0.22635(19) 0.21943(8) 0.0202(5) Uani 1 1 d . . .
H15 H 0.5415 0.2240 0.1976 0.024 Uiso 1 1 calc R . .

loop_
_atom_site_aniso_label
_atom_site_aniso_U_11
_atom_site_aniso_U_22
_atom_site_aniso_U_33
_atom_site_aniso_U_23
_atom_site_aniso_U_13
_atom_site_aniso_U_12
Co1 0.01405(19) 0.01405(19) 0.0167(3) 0.000 0.000 0.00703(9)
S1 0.0173(3) 0.0184(3) 0.0185(3) 0.0017(2) 0.0013(2) 0.0095(2)
O1 0.0156(8) 0.0181(8) 0.0202(9) 0.0019(7) 0.0025(7) 0.0090(7)
O2 0.0164(8) 0.0226(9) 0.0211(9) -0.0011(7) -0.0004(7) 0.0105(7)
C2 0.0143(11) 0.0142(11) 0.0188(12) -0.0030(9) -0.0005(9) 0.0041(9)
C3 0.0145(11) 0.0145(11) 0.0212(13) -0.0044(9) -0.0028(9) 0.0050(9)
C4 0.0206(12) 0.0224(13) 0.0207(13) -0.0028(10) -0.0020(10) 0.0113(11)
C5 0.0263(14) 0.0278(14) 0.0258(14) -0.0006(11) -0.0058(11) 0.0170(12)
C6 0.0238(13) 0.0327(15) 0.0328(16) -0.0021(12) -0.0023(11) 0.0184(12)
C7 0.0192(12) 0.0302(14) 0.0259(14) -0.0013(11) 0.0004(10) 0.0142(11)
C8 0.0153(12) 0.0172(12) 0.0222(13) -0.0020(10) -0.0030(9) 0.0071(10)
C9 0.0130(11) 0.0138(11) 0.0228(13) -0.0033(9) -0.0005(9) 0.0043(9)
C1 0.0127(11) 0.0124(11) 0.0207(12) -0.0027(9) -0.0019(9) 0.0029(9)
C10 0.0138(11) 0.0121(11) 0.0200(12) -0.0011(9) 0.0004(9) 0.0020(9)
C11 0.0187(12) 0.0195(12) 0.0254(14) -0.0008(10) 0.0006(10) 0.0079(10)
C12 0.0228(13) 0.0243(13) 0.0198(13) -0.0012(10) 0.0039(10) 0.0074(11)
C13 0.0278(14) 0.0205(13) 0.0188(13) 0.0011(10) -0.0007(10) 0.0082(11)
C14 0.0221(13) 0.0211(13) 0.0259(14) 0.0024(10) -0.0002(11) 0.0095(11)
C15 0.0188(12) 0.0190(12) 0.0216(13) 0.0002(10) 0.0024(10) 0.0085(10)

loop_
_geom_bond_atom_site_label_1
_geom_bond_atom_site_label_2
_geom_bond_distance
_geom_bond_site_symmetry_2
_geom_bond_publ_flag
Co1 O1 1.9098(16) 2_655 ?
Co1 O1 1.9098(16) 3_665 ?
Co1 O1 1.9098(16) . ?
Co1 S1 2.2376(7) 2_655 ?
Co1 S1 2.2376(7) 3_665 ?
Co1 S1 2.2376(7) . ?
S1 C2 1.700(2) . ?
O1 C1 1.301(3) . ?
O2 C8 1.355(3) . ?
O2 C9 1.362(3) . ?
C2 C1 1.423(3) . ?
C2 C3 1.431(3) . ?
C3 C8 1.391(3) . ?
C3 C4 1.416(3) . ?
C4 C5 1.375(3) . ?
C4 H4 0.9500 . ?
C5 C6 1.402(4) . ?
C5 H5 0.9500 . ?
C6 C7 1.374(4) . ?
C6 H6 0.9500 . ?
C7 C8 1.394(3) . ?
C7 H7 0.9500 . ?
C9 C1 1.405(3) . ?
C9 C10 1.455(3) . ?
C10 C11 1.406(3) . ?
C10 C15 1.407(3) . ?
C11 C12 1.379(3) . ?
C11 H11 0.9500 . ?
C12 C13 1.387(4) . ?
C12 H12 0.9500 . ?
C13 C14 1.385(4) . ?
C13 H13 0.9500 . ?
C14 C15 1.380(3) . ?
C14 H14 0.9500 . ?
C15 H15 0.9500 . ?
